data_7210865
loop_
_publ_author_name
'Ji, Ning-Ning'
'Cheng, Xiao-Jie'
'Liang, Li-Li'
'Xiao, Xin'
'Zhang, Yun-Qian'
'Xue, Sai-Feng'
'Tao, Zhu'
'Zhu, Qian-Jiang'

_publ_section_title
;
 The synthesis of networks based on the coordination of cucurbit[8]urils
 and alkali or alkaline earth ions in the presence of the polychloride
 transition-metal anions
;
_journal_issue 38
_journal_name_full CrystEngComm
_journal_page_first 7709
_journal_paper_doi 10.1039/c3ce40840j
_journal_volume 15
_journal_year 2013
_chemical_formula_sum 'C144 H436 Cl4 N96 O194 Rb4'
_chemical_formula_weight 7101.56
_chemical_name_systematic
;
 ?
;
_space_group_IT_number 148
_symmetry_cell_setting trigonal
_symmetry_space_group_name_Hall '-R 3'
_symmetry_space_group_name_H-M 'R -3 :H'
_atom_sites_solution_hydrogens geom
_atom_sites_solution_primary direct
_atom_sites_solution_secondary difmap
_audit_creation_method SHELXL-97
_cell_angle_alpha 90.00
_cell_angle_beta 90.00
_cell_angle_gamma 120.00
_cell_formula_units_Z 3
_cell_length_a 21.879(8)
_cell_length_b 21.879(8)
_cell_length_c 52.67(4)
_cell_measurement_temperature 223(2)
_cell_volume 21835(2)
_computing_structure_refinement 'SHELXL-97 (Sheldrick, 1997)'
_diffrn_ambient_temperature 223(2)
_diffrn_measured_fraction_theta_full 0.985
_diffrn_measured_fraction_theta_max 0.985
_diffrn_measurement_device_type 'Bruker Smart Apex2 CCD Detector'
_diffrn_measurement_method '\f and \w scan'
_diffrn_radiation_monochromator graphite
_diffrn_radiation_source 'fine-focus sealed tube'
_diffrn_radiation_type MoK\a
_diffrn_radiation_wavelength 0.71073
_diffrn_reflns_av_R_equivalents 0.0926
_diffrn_reflns_av_sigmaI/netI 0.1039
_diffrn_reflns_limit_h_max 26
_diffrn_reflns_limit_h_min -26
_diffrn_reflns_limit_k_max 26
_diffrn_reflns_limit_k_min -26
_diffrn_reflns_limit_l_max 62
_diffrn_reflns_limit_l_min -64
_diffrn_reflns_number 52887
_diffrn_reflns_theta_full 26.00
_diffrn_reflns_theta_max 26.00
_diffrn_reflns_theta_min 1.14
_exptl_absorpt_coefficient_mu 0.841
_exptl_absorpt_correction_T_max 0.8702
_exptl_absorpt_correction_T_min 0.8300
_exptl_absorpt_correction_type multi-scan
_exptl_absorpt_process_details 'SADABS (Bruker, 2008)'
_exptl_crystal_colour colorless
_exptl_crystal_density_diffrn 1.620
_exptl_crystal_density_method 'not measured'
_exptl_crystal_description prism
_exptl_crystal_F_000 11220
_exptl_crystal_size_max 0.23
_exptl_crystal_size_mid 0.18
_exptl_crystal_size_min 0.17
_platon_squeeze_details
;
;
_refine_diff_density_max 0.532
_refine_diff_density_min -0.504
_refine_diff_density_rms 0.091
_refine_ls_extinction_expression Fc^*^=kFc[1+0.001xFc^2^\l^3^/sin(2\q)]^-1/4^
_refine_ls_extinction_method SHELXL
_refine_ls_goodness_of_fit_ref 0.915
_refine_ls_hydrogen_treatment constr
_refine_ls_matrix_type full
_refine_ls_number_parameters 445
_refine_ls_number_reflns 9398
_refine_ls_number_restraints 0
_refine_ls_restrained_S_all 0.915
_refine_ls_R_factor_all 0.1532
_refine_ls_R_factor_gt 0.0894
_refine_ls_shift/su_max 0.001
_refine_ls_shift/su_mean 0.000
_refine_ls_structure_factor_coef Fsqd
_refine_ls_weighting_details 'calc w=1/[\s^2^(Fo^2^)+(0.1539P)^2^+0.0000P] where P=(Fo^2^+2Fc^2^)/3'
_refine_ls_weighting_scheme calc
_refine_ls_wR_factor_gt 0.2440
_refine_ls_wR_factor_ref 0.2640
_reflns_number_gt 4122
_reflns_number_total 9398
_reflns_threshold_expression >2sigma(I)
_cod_data_source_file c3ce40840j.txt
_cod_data_source_block CCDC931659
_cod_depositor_comments
;

2018-10-02
Z value and formula fixed to values more according to usual
chemical conventions.                 miguel
;
_cod_original_formula_sum 'C72 H218 Cl2 N48 O97 Rb2'
_cod_original_formula_weight 3550.78
_cod_original_formula_moiety 'C72 H74 N48 O25 Rb2, 2Cl, 72(H2 O)'
_cod_original_formula_units_Z 6
_cod_original_cell_volume 21832(19)
_cod_original_sg_symbol_H-M 'R -3'
_cod_database_code 7210865

loop_
_symmetry_equiv_pos_as_xyz
'x, y, z'
'-y, x-y, z'
'-x+y, -x, z'
'x+2/3, y+1/3, z+1/3'
'-y+2/3, x-y+1/3, z+1/3'
'-x+y+2/3, -x+1/3, z+1/3'
'x+1/3, y+2/3, z+2/3'
'-y+1/3, x-y+2/3, z+2/3'
'-x+y+1/3, -x+2/3, z+2/3'
'-x, -y, -z'
'y, -x+y, -z'
'x-y, x, -z'
'-x+2/3, -y+1/3, -z+1/3'
'y+2/3, -x+y+1/3, -z+1/3'
'x-y+2/3, x+1/3, -z+1/3'
'-x+1/3, -y+2/3, -z+2/3'
'y+1/3, -x+y+2/3, -z+2/3'
'x-y+1/3, x+2/3, -z+2/3'

loop_
_atom_site_label
_atom_site_type_symbol
_atom_site_fract_x
_atom_site_fract_y
_atom_site_fract_z
_atom_site_U_iso_or_equiv
_atom_site_adp_type
_atom_site_occupancy
_atom_site_symmetry_multiplicity
_atom_site_calc_flag
_atom_site_refinement_flags
Cl1 Cl 0.3333 0.6667 0.12427(14) 0.393(4) Uiso 1 3 d S
Cl2 Cl -0.3333 0.3333 0.2602(3) 0.431(7) Uiso 1 3 d S
O1W O 0.3333 0.6667 -0.0062(5) 0.296(7) Uiso 1 3 d S
Rb1 Rb -0.3333 0.3333 0.066349(12) 0.07132(17) Uani 1 3 d S
Rb2 Rb 0.3333 0.6667 0.052710(13) 0.0811(2) Uani 1 3 d S
C1 C -0.02133(13) 0.35775(14) 0.09005(5) 0.0605(9) Uani 1 1 d .
C2 C 0.09707(12) 0.41650(13) 0.10284(6) 0.0668(10) Uani 1 1 d .
H2 H 0.1155 0.3968 0.1157 0.080 Uiso 1 1 calc R
C3 C 0.05777(14) 0.45563(13) 0.11595(6) 0.0686(10) Uani 1 1 d .
H3 H 0.0594 0.4561 0.1347 0.082 Uiso 1 1 calc R
C4 C 0.15423(13) 0.53723(15) 0.09060(6) 0.0716(10) Uani 1 1 d .
C5 C -0.07088(15) 0.41020(15) 0.11796(6) 0.0745(11) Uani 1 1 d .
H5A H -0.0622 0.4127 0.1363 0.089 Uiso 1 1 calc R
H5B H -0.1139 0.3653 0.1144 0.089 Uiso 1 1 calc R
C6 C 0.09202(13) 0.58423(14) 0.11525(8) 0.0821(11) Uani 1 1 d .
H6A H 0.0931 0.5823 0.1338 0.099 Uiso 1 1 calc R
H6B H 0.1331 0.6286 0.1098 0.099 Uiso 1 1 calc R
C7 C -0.14402(14) 0.46121(14) 0.09940(6) 0.0638(9) Uani 1 1 d .
C8 C -0.04194(14) 0.53979(15) 0.12031(6) 0.0691(9) Uani 1 1 d .
H8 H -0.0356 0.5383 0.1389 0.083 Uiso 1 1 calc R
C9 C -0.08344(16) 0.57819(18) 0.11415(7) 0.0857(12) Uani 1 1 d .
H9 H -0.0963 0.5962 0.1293 0.103 Uiso 1 1 calc R
C10 C 0.03063(15) 0.63851(16) 0.09570(6) 0.0745(11) Uani 1 1 d .
C11 C -0.20369(13) 0.53268(15) 0.09344(7) 0.0760(11) Uani 1 1 d .
H11A H -0.2468 0.4865 0.0924 0.091 Uiso 1 1 calc R
H11B H -0.2106 0.5598 0.1068 0.091 Uiso 1 1 calc R
C12 C -0.04353(17) 0.69529(16) 0.09173(8) 0.0992(14) Uani 1 1 d .
H12A H 0.0024 0.7383 0.0897 0.119 Uiso 1 1 calc R
H12B H -0.0673 0.7020 0.1063 0.119 Uiso 1 1 calc R
C13 C -0.23088(12) 0.53615(14) 0.04799(6) 0.0647(10) Uani 1 1 d .
C14 C -0.16496(15) 0.64446(14) 0.06969(7) 0.0777(11) Uani 1 1 d .
H14 H -0.1849 0.6612 0.0831 0.093 Uiso 1 1 calc R
C15 C -0.18073(15) 0.65914(13) 0.04179(7) 0.0759(11) Uani 1 1 d .
H15 H -0.2122 0.6795 0.0417 0.091 Uiso 1 1 calc R
C16 C -0.06076(14) 0.72265(14) 0.04661(7) 0.0802(11) Uani 1 1 d .
C17 C -0.26244(15) 0.56735(17) 0.00722(7) 0.0886(12) Uani 1 1 d .
H17A H -0.2971 0.5168 0.0076 0.106 Uiso 1 1 calc R
H17B H -0.2881 0.5934 0.0075 0.106 Uiso 1 1 calc R
C18 C -0.10690(17) 0.74602(15) 0.00826(7) 0.0924(12) Uani 1 1 d .
H18A H -0.0595 0.7877 0.0083 0.111 Uiso 1 1 calc R
H18B H -0.1412 0.7624 0.0087 0.111 Uiso 1 1 calc R
C19 C -0.23461(12) 0.53522(14) -0.03391(6) 0.0594(9) Uani 1 1 d .
C20 C -0.18477(14) 0.65908(14) -0.02697(6) 0.0717(10) Uani 1 1 d .
H20 H -0.2161 0.6797 -0.0266 0.086 Uiso 1 1 calc R
C21 C -0.17008(13) 0.64454(13) -0.05385(6) 0.0644(10) Uani 1 1 d .
H21 H -0.1887 0.6648 -0.0664 0.077 Uiso 1 1 calc R
C22 C -0.06482(15) 0.71872(15) -0.03355(7) 0.0830(12) Uani 1 1 d .
C23 C 0.21311(14) 0.46560(16) 0.08091(8) 0.0964(14) Uani 1 1 d .
H23A H 0.2205 0.4381 0.0940 0.116 Uiso 1 1 calc R
H23B H 0.2558 0.5122 0.0803 0.116 Uiso 1 1 calc R
C24 C 0.05031(16) 0.30260(15) 0.07796(8) 0.0956(14) Uani 1 1 d .
H24A H 0.0728 0.2886 0.0910 0.115 Uiso 1 1 calc R
H24B H 0.0029 0.2624 0.0751 0.115 Uiso 1 1 calc R
N1 N 0.04314(12) 0.36333(12) 0.08810(5) 0.0736(8) Uani 1 1 d .
N2 N -0.01471(11) 0.41103(12) 0.10540(5) 0.0724(8) Uani 1 1 d .
N3 N 0.15384(12) 0.47480(12) 0.08878(6) 0.0800(10) Uani 1 1 d .
N4 N 0.09753(12) 0.52472(13) 0.10466(6) 0.0869(10) Uani 1 1 d .
N5 N -0.08286(11) 0.47059(12) 0.11034(5) 0.0696(8) Uani 1 1 d .
N6 N -0.14399(11) 0.52234(12) 0.10059(5) 0.0668(8) Uani 1 1 d .
N7 N 0.02771(12) 0.58412(12) 0.10744(6) 0.0791(9) Uani 1 1 d .
N8 N -0.03247(11) 0.63478(11) 0.09678(5) 0.0708(8) Uani 1 1 d .
N9 N -0.19339(11) 0.56873(10) 0.06968(5) 0.0677(8) Uani 1 1 d .
N10 N -0.21616(12) 0.58630(11) 0.02967(5) 0.0677(8) Uani 1 1 d .
N11 N -0.08667(12) 0.68436(12) 0.06841(7) 0.0961(11) Uani 1 1 d .
N12 N -0.11524(12) 0.70529(12) 0.03063(6) 0.0766(9) Uani 1 1 d .
N13 N -0.22053(12) 0.58424(12) -0.01589(5) 0.0734(9) Uani 1 1 d .
N14 N -0.20542(11) 0.56930(11) -0.05620(5) 0.0756(9) Uani 1 1 d .
N15 N -0.11701(11) 0.70514(13) -0.01584(5) 0.0763(9) Uani 1 1 d .
N16 N -0.09066(11) 0.68316(13) -0.05453(6) 0.0820(9) Uani 1 1 d .
O1 O -0.07547(10) 0.31363(11) 0.08090(4) 0.0813(8) Uani 1 1 d .
O2 O -0.19142(9) 0.40535(10) 0.09005(4) 0.0742(7) Uani 1 1 d .
O3 O -0.26277(10) 0.47211(9) 0.04433(4) 0.0761(7) Uani 1 1 d .
O4 O -0.26710(11) 0.47207(9) -0.03087(4) 0.0843(8) Uani 1 1 d .
O5 O 0.20005(9) 0.59419(10) 0.08145(5) 0.0799(7) Uani 1 1 d .
O6 O 0.08100(11) 0.68469(10) 0.08314(5) 0.0969(9) Uani 1 1 d .
O7 O 0.00110(10) 0.76780(11) 0.04262(6) 0.1183(11) Uani 1 1 d .
O8 O -0.00237(11) 0.75859(12) -0.02862(6) 0.1375(11) Uani 1 1 d .

loop_
_atom_site_aniso_label
_atom_site_aniso_U_11
_atom_site_aniso_U_22
_atom_site_aniso_U_33
_atom_site_aniso_U_23
_atom_site_aniso_U_13
_atom_site_aniso_U_12
Rb1 0.04442(15) 0.04442(15) 0.1251(5) 0.000 0.000 0.02221(8)
Rb2 0.04844(17) 0.04844(17) 0.1463(5) 0.000 0.000 0.02422(8)
C1 0.0436(12) 0.0589(14) 0.0617(18) -0.0040(14) -0.0017(13) 0.0128(11)
C2 0.0344(11) 0.0538(13) 0.102(2) 0.0267(15) 0.0055(14) 0.0142(10)
C3 0.0717(14) 0.0545(13) 0.079(2) 0.0142(14) 0.0114(15) 0.0315(11)
C4 0.0405(12) 0.0691(15) 0.100(2) 0.0122(16) -0.0036(14) 0.0232(11)
C5 0.0759(16) 0.0593(15) 0.079(2) 0.0044(15) 0.0136(16) 0.0269(12)
C6 0.0416(11) 0.0617(14) 0.145(3) -0.0076(17) -0.0215(16) 0.0273(10)
C7 0.0607(14) 0.0521(13) 0.0712(19) -0.0060(13) 0.0016(14) 0.0226(11)
C8 0.0739(13) 0.0885(15) 0.0621(19) -0.0047(14) 0.0019(14) 0.0534(11)
C9 0.0804(17) 0.0924(19) 0.083(2) -0.0091(18) -0.0015(17) 0.0423(14)
C10 0.0518(15) 0.0671(17) 0.077(2) -0.0104(16) -0.0147(15) 0.0090(13)
C11 0.0306(12) 0.0629(16) 0.114(3) 0.0005(17) 0.0052(15) 0.0082(11)
C12 0.0627(17) 0.0530(17) 0.155(3) 0.005(2) -0.022(2) 0.0089(14)
C13 0.0373(11) 0.0575(14) 0.091(2) 0.0010(14) 0.0124(14) 0.0175(10)
C14 0.0686(16) 0.0400(13) 0.114(3) -0.0042(15) -0.0025(18) 0.0190(11)
C15 0.0636(14) 0.0343(12) 0.124(3) 0.0118(15) 0.0118(17) 0.0199(10)
C16 0.0696(13) 0.0600(13) 0.124(3) 0.0071(15) 0.0295(16) 0.0418(10)
C17 0.0525(15) 0.0747(17) 0.125(3) 0.0342(18) 0.0123(18) 0.0214(13)
C18 0.0801(17) 0.0471(14) 0.143(3) -0.0047(17) 0.0364(19) 0.0264(12)
C19 0.0308(10) 0.0661(14) 0.0702(19) 0.0071(14) -0.0040(12) 0.0159(10)
C20 0.0518(13) 0.0396(12) 0.115(3) 0.0136(15) 0.0225(16) 0.0160(10)
C21 0.0510(13) 0.0372(12) 0.093(2) 0.0097(14) 0.0028(15) 0.0130(10)
C22 0.0586(16) 0.0526(15) 0.120(3) -0.0241(17) -0.0055(18) 0.0144(12)
C23 0.0404(12) 0.0711(16) 0.178(4) 0.013(2) -0.0045(18) 0.0280(11)
C24 0.0609(16) 0.0401(14) 0.166(3) 0.0137(19) 0.024(2) 0.0106(12)
N1 0.0680(12) 0.0630(12) 0.0863(18) -0.0147(12) -0.0164(13) 0.0301(10)
N2 0.0531(11) 0.0636(12) 0.0969(19) -0.0008(13) 0.0052(13) 0.0266(9)
N3 0.0521(12) 0.0497(12) 0.118(2) 0.0005(14) -0.0006(14) 0.0104(10)
N4 0.0451(11) 0.0638(13) 0.144(2) -0.0222(15) -0.0274(14) 0.0210(9)
N5 0.0389(10) 0.0580(12) 0.0948(18) 0.0016(13) -0.0107(12) 0.0114(9)
N6 0.0403(10) 0.0590(12) 0.0883(17) 0.0031(12) 0.0065(12) 0.0152(9)
N7 0.0663(12) 0.0502(11) 0.114(2) -0.0067(13) -0.0079(14) 0.0243(10)
N8 0.0400(10) 0.0432(10) 0.117(2) -0.0002(12) 0.0009(13) 0.0116(8)
N9 0.0690(12) 0.0385(10) 0.0875(17) 0.0040(11) 0.0257(12) 0.0209(9)
N10 0.0623(12) 0.0382(10) 0.0896(17) -0.0077(12) -0.0075(13) 0.0153(9)
N11 0.0562(12) 0.0507(12) 0.180(3) 0.0103(16) 0.0043(17) 0.0253(9)
N12 0.0585(12) 0.0508(11) 0.115(2) 0.0001(13) 0.0025(14) 0.0231(9)
N13 0.0687(14) 0.0539(12) 0.0741(16) 0.0061(12) -0.0065(13) 0.0129(11)
N14 0.0592(11) 0.0473(11) 0.111(2) -0.0053(13) -0.0243(13) 0.0198(9)
N15 0.0436(10) 0.0803(14) 0.0958(19) -0.0014(14) 0.0129(12) 0.0240(10)
N16 0.0504(10) 0.0715(13) 0.124(2) -0.0034(14) 0.0143(14) 0.0306(9)
O1 0.0685(11) 0.0708(11) 0.0878(15) -0.0060(11) 0.0051(11) 0.0223(9)
O2 0.0504(9) 0.0554(10) 0.1006(15) 0.0043(10) -0.0067(10) 0.0144(8)
O3 0.0699(11) 0.0338(8) 0.1019(15) 0.0032(10) -0.0037(11) 0.0088(8)
O4 0.0741(12) 0.0410(9) 0.1141(17) 0.0067(11) -0.0001(12) 0.0109(9)
O5 0.0505(9) 0.0572(10) 0.1246(17) 0.0109(11) 0.0063(11) 0.0213(7)
O6 0.0566(11) 0.0458(10) 0.161(2) 0.0020(13) 0.0038(14) 0.0053(9)
O7 0.0395(10) 0.0685(12) 0.224(3) -0.0157(16) 0.0229(14) 0.0100(9)
O8 0.0390(11) 0.0970(14) 0.212(2) -0.0901(15) 0.0320(13) -0.0143(11)

loop_
_atom_type_symbol
_atom_type_description
_atom_type_scat_dispersion_real
_atom_type_scat_dispersion_imag
_atom_type_scat_source
C C 0.0033 0.0016 'International Tables Vol C Tables 4.2.6.8 and 6.1.1.4'
H H 0.0000 0.0000 'International Tables Vol C Tables 4.2.6.8 and 6.1.1.4'
N N 0.0061 0.0033 'International Tables Vol C Tables 4.2.6.8 and 6.1.1.4'
O O 0.0106 0.0060 'International Tables Vol C Tables 4.2.6.8 and 6.1.1.4'
Rb Rb -0.9393 2.9676 'International Tables Vol C Tables 4.2.6.8 and 6.1.1.4'
Cl Cl 0.1484 0.1585 'International Tables Vol C Tables 4.2.6.8 and 6.1.1.4'

loop_
_geom_angle_atom_site_label_1
_geom_angle_atom_site_label_2
_geom_angle_atom_site_label_3
_geom_angle
_geom_angle_site_symmetry_1
_geom_angle_site_symmetry_3
Rb2 O1W Rb1 180.0 . 10_565
O3 Rb1 O3 104.82(5) 3_455 2_565
O3 Rb1 O3 104.82(5) 3_455 .
O3 Rb1 O3 104.82(5) 2_565 .
O3 Rb1 O2 76.60(7) 3_455 .
O3 Rb1 O2 178.54(6) 2_565 .
O3 Rb1 O2 75.04(6) . .
O3 Rb1 O2 75.04(6) 3_455 3_455
O3 Rb1 O2 76.60(7) 2_565 3_455
O3 Rb1 O2 178.54(6) . 3_455
O2 Rb1 O2 103.54(5) . 3_455
O3 Rb1 O2 178.54(6) 3_455 2_565
O3 Rb1 O2 75.04(6) 2_565 2_565
O3 Rb1 O2 76.60(7) . 2_565
O2 Rb1 O2 103.54(5) . 2_565
O2 Rb1 O2 103.54(5) 3_455 2_565
O3 Rb1 O1W 66.20(5) 3_455 10_565
O3 Rb1 O1W 66.20(5) 2_565 10_565
O3 Rb1 O1W 66.20(5) . 10_565
O2 Rb1 O1W 114.90(5) . 10_565
O2 Rb1 O1W 114.90(5) 3_455 10_565
O2 Rb1 O1W 114.90(5) 2_565 10_565
O4 Rb2 O4 105.02(6) 12_665 11
O4 Rb2 O4 105.02(6) 12_665 10_565
O4 Rb2 O4 105.02(6) 11 10_565
O4 Rb2 O5 78.24(6) 12_665 3_565
O4 Rb2 O5 80.18(7) 11 3_565
O4 Rb2 O5 172.61(7) 10_565 3_565
O4 Rb2 O5 80.18(7) 12_665 .
O4 Rb2 O5 172.61(7) 11 .
O4 Rb2 O5 78.24(6) 10_565 .
O5 Rb2 O5 95.98(7) 3_565 .
O4 Rb2 O5 172.61(7) 12_665 2_665
O4 Rb2 O5 78.24(7) 11 2_665
O4 Rb2 O5 80.18(7) 10_565 2_665
O5 Rb2 O5 95.98(7) 3_565 2_665
O5 Rb2 O5 95.98(7) . 2_665
O4 Rb2 O1W 66.38(5) 12_665 .
O4 Rb2 O1W 66.38(5) 11 .
O4 Rb2 O1W 66.38(5) 10_565 .
O5 Rb2 O1W 120.91(5) 3_565 .
O5 Rb2 O1W 120.91(5) . .
O5 Rb2 O1W 120.91(5) 2_665 .
O4 Rb2 Cl1 113.62(5) 12_665 .
O4 Rb2 Cl1 113.62(5) 11 .
O4 Rb2 Cl1 113.62(5) 10_565 .
O5 Rb2 Cl1 59.09(5) 3_565 .
O5 Rb2 Cl1 59.09(5) . .
O5 Rb2 Cl1 59.09(5) 2_665 .
O1W Rb2 Cl1 180.000(1) . .
O1 C1 N1 127.5(3) . .
O1 C1 N2 124.6(3) . .
N1 C1 N2 107.8(2) . .
N1 C2 N3 116.0(3) . .
N1 C2 C3 102.9(2) . .
N3 C2 C3 101.3(2) . .
N1 C2 H2 111.9 . .
N3 C2 H2 111.9 . .
C3 C2 H2 111.9 . .
N4 C3 N2 114.7(3) . .
N4 C3 C2 100.1(2) . .
N2 C3 C2 99.5(2) . .
N4 C3 H3 113.6 . .
N2 C3 H3 113.6 . .
C2 C3 H3 113.6 . .
O5 C4 N4 128.0(3) . .
O5 C4 N3 125.1(3) . .
N4 C4 N3 106.9(2) . .
N2 C5 N5 113.5(2) . .
N2 C5 H5A 108.9 . .
N5 C5 H5A 108.9 . .
N2 C5 H5B 108.9 . .
N5 C5 H5B 108.9 . .
H5A C5 H5B 107.7 . .
N7 C6 N4 113.3(2) . .
N7 C6 H6A 108.9 . .
N4 C6 H6A 108.9 . .
N7 C6 H6B 108.9 . .
N4 C6 H6B 108.9 . .
H6A C6 H6B 107.7 . .
O2 C7 N6 125.8(3) . .
O2 C7 N5 125.7(3) . .
N6 C7 N5 108.5(2) . .
N5 C8 N7 114.7(3) . .
N5 C8 C9 105.8(2) . .
N7 C8 C9 103.7(2) . .
N5 C8 H8 110.7 . .
N7 C8 H8 110.7 . .
C9 C8 H8 110.7 . .
N6 C9 N8 112.5(3) . .
N6 C9 C8 100.4(3) . .
N8 C9 C8 100.4(3) . .
N6 C9 H9 114.0 . .
N8 C9 H9 114.0 . .
C8 C9 H9 114.0 . .
O6 C10 N7 127.3(3) . .
O6 C10 N8 122.4(3) . .
N7 C10 N8 110.0(2) . .
N9 C11 N6 113.4(2) . .
N9 C11 H11A 108.9 . .
N6 C11 H11A 108.9 . .
N9 C11 H11B 108.9 . .
N6 C11 H11B 108.9 . .
H11A C11 H11B 107.7 . .
N8 C12 N11 112.1(3) . .
N8 C12 H12A 109.2 . .
N11 C12 H12A 109.2 . .
N8 C12 H12B 109.2 . .
N11 C12 H12B 109.2 . .
H12A C12 H12B 107.9 . .
O3 C13 N10 125.0(3) . .
O3 C13 N9 124.8(3) . .
N10 C13 N9 109.2(2) . .
N9 C14 N11 112.4(3) . .
N9 C14 C15 102.7(2) . .
N11 C14 C15 98.2(3) . .
N9 C14 H14 114.0 . .
N11 C14 H14 114.0 . .
C15 C14 H14 114.0 . .
N12 C15 N10 112.4(3) . .
N12 C15 C14 106.7(3) . .
N10 C15 C14 103.1(2) . .
N12 C15 H15 111.4 . .
N10 C15 H15 111.4 . .
C14 C15 H15 111.4 . .
O7 C16 N12 125.6(3) . .
O7 C16 N11 126.0(3) . .
N12 C16 N11 108.3(2) . .
N13 C17 N10 110.0(2) . .
N13 C17 H17A 109.7 . .
N10 C17 H17A 109.7 . .
N13 C17 H17B 109.7 . .
N10 C17 H17B 109.7 . .
H17A C17 H17B 108.2 . .
N12 C18 N15 112.9(3) . .
N12 C18 H18A 109.0 . .
N15 C18 H18A 109.0 . .
N12 C18 H18B 109.0 . .
N15 C18 H18B 109.0 . .
H18A C18 H18B 107.8 . .
O4 C19 N13 126.0(3) . .
O4 C19 N14 125.8(3) . .
N13 C19 N14 108.2(2) . .
N15 C20 C21 106.0(2) . .
N15 C20 N13 113.0(3) . .
C21 C20 N13 100.3(2) . .
N15 C20 H20 112.3 . .
C21 C20 H20 112.3 . .
N13 C20 H20 112.3 . .
N14 C21 N16 116.8(3) . .
N14 C21 C20 105.8(2) . .
N16 C21 C20 102.1(2) . .
N14 C21 H21 110.5 . .
N16 C21 H21 110.5 . .
C20 C21 H21 110.5 . .
O8 C22 N16 126.8(3) . .
O8 C22 N15 121.0(3) . .
N16 C22 N15 112.1(2) . .
N3 C23 N14 116.1(3) . 10_565
N3 C23 H23A 108.3 . .
N14 C23 H23A 108.3 10_565 .
N3 C23 H23B 108.3 . .
N14 C23 H23B 108.3 10_565 .
H23A C23 H23B 107.4 . .
N16 C24 N1 115.4(3) 10_565 .
N16 C24 H24A 108.4 10_565 .
N1 C24 H24A 108.4 . .
N16 C24 H24B 108.4 10_565 .
N1 C24 H24B 108.4 . .
H24A C24 H24B 107.5 . .
C1 N1 C2 115.9(3) . .
C1 N1 C24 120.5(2) . .
C2 N1 C24 120.6(3) . .
C1 N2 C5 123.8(2) . .
C1 N2 C3 113.8(3) . .
C5 N2 C3 118.4(3) . .
C4 N3 C2 114.5(3) . .
C4 N3 C23 126.4(2) . .
C2 N3 C23 116.6(3) . .
C4 N4 C3 116.7(3) . .
C4 N4 C6 120.0(2) . .
C3 N4 C6 119.8(3) . .
C7 N5 C8 111.2(3) . .
C7 N5 C5 123.9(2) . .
C8 N5 C5 122.5(2) . .
C7 N6 C9 113.9(3) . .
C7 N6 C11 125.5(2) . .
C9 N6 C11 119.7(3) . .
C10 N7 C6 121.3(2) . .
C10 N7 C8 111.9(3) . .
C6 N7 C8 122.7(3) . .
C10 N8 C12 124.0(2) . .
C10 N8 C9 113.3(3) . .
C12 N8 C9 117.5(3) . .
C13 N9 C11 123.3(2) . .
C13 N9 C14 113.3(3) . .
C11 N9 C14 119.2(3) . .
C13 N10 C17 119.0(2) . .
C13 N10 C15 109.6(2) . .
C17 N10 C15 123.3(3) . .
C16 N11 C14 113.7(3) . .
C16 N11 C12 123.9(2) . .
C14 N11 C12 120.5(3) . .
C16 N12 C15 112.5(3) . .
C16 N12 C18 121.2(2) . .
C15 N12 C18 123.9(3) . .
C19 N13 C17 121.5(2) . .
C19 N13 C20 111.9(2) . .
C17 N13 C20 120.6(3) . .
C19 N14 C21 112.9(3) . .
C19 N14 C23 125.1(2) . 10_565
C21 N14 C23 121.8(3) . 10_565
C22 N15 C20 109.1(3) . .
C22 N15 C18 125.4(2) . .
C20 N15 C18 123.7(3) . .
C22 N16 C24 123.6(2) . 10_565
C22 N16 C21 110.4(3) . .
C24 N16 C21 123.1(3) 10_565 .
C7 O2 Rb1 145.8(2) . .
C13 O3 Rb1 147.2(2) . .
C19 O4 Rb2 148.7(2) . 10_565
C4 O5 Rb2 145.6(2) . .

loop_
_geom_bond_atom_site_label_1
_geom_bond_atom_site_label_2
_geom_bond_distance
_geom_bond_site_symmetry_2
Cl1 Rb2 3.769(8) .
O1W Rb2 3.10(3) .
O1W Rb1 3.17(3) 10_565
Rb1 O3 2.874(2) 3_455
Rb1 O3 2.874(2) 2_565
Rb1 O3 2.874(2) .
Rb1 O2 2.965(2) .
Rb1 O2 2.965(2) 3_455
Rb1 O2 2.965(2) 2_565
Rb1 O1W 3.17(3) 10_565
Rb2 O4 2.870(2) 12_665
Rb2 O4 2.870(2) 11
Rb2 O4 2.870(2) 10_565
Rb2 O5 2.947(2) 3_565
Rb2 O5 2.947(2) .
Rb2 O5 2.947(2) 2_665
C1 O1 1.193(3) .
C1 N1 1.358(4) .
C1 N2 1.365(4) .
C2 N1 1.406(3) .
C2 N3 1.461(3) .
C2 C3 1.638(5) .
C2 H2 0.9900 .
C3 N4 1.442(4) .
C3 N2 1.493(3) .
C3 H3 0.9900 .
C4 O5 1.241(3) .
C4 N4 1.350(4) .
C4 N3 1.365(4) .
C5 N2 1.388(4) .
C5 N5 1.524(4) .
C5 H5A 0.9800 .
C5 H5B 0.9800 .
C6 N7 1.465(4) .
C6 N4 1.476(4) .
C6 H6A 0.9800 .
C6 H6B 0.9800 .
C7 O2 1.243(3) .
C7 N6 1.339(4) .
C7 N5 1.375(4) .
C8 N5 1.419(3) .
C8 N7 1.498(4) .
C8 C9 1.549(5) .
C8 H8 0.9900 .
C9 N6 1.463(4) .
C9 N8 1.494(4) .
C9 H9 0.9900 .
C10 O6 1.249(3) .
C10 N7 1.314(4) .
C10 N8 1.343(4) .
C11 N9 1.435(4) .
C11 N6 1.481(4) .
C11 H11A 0.9800 .
C11 H11B 0.9800 .
C12 N8 1.484(5) .
C12 N11 1.494(5) .
C12 H12A 0.9800 .
C12 H12B 0.9800 .
C13 O3 1.229(3) .
C13 N10 1.373(4) .
C13 N9 1.379(4) .
C14 N9 1.450(3) .
C14 N11 1.485(4) .
C14 C15 1.579(5) .
C14 H14 0.9900 .
C15 N12 1.404(4) .
C15 N10 1.521(4) .
C15 H15 0.9900 .
C16 O7 1.231(3) .
C16 N12 1.349(4) .
C16 N11 1.366(5) .
C17 N13 1.456(4) .
C17 N10 1.475(4) .
C17 H17A 0.9800 .
C17 H17B 0.9800 .
C18 N12 1.433(5) .
C18 N15 1.504(4) .
C18 H18A 0.9800 .
C18 H18B 0.9800 .
C19 O4 1.207(3) .
C19 N13 1.347(4) .
C19 N14 1.366(4) .
C20 N15 1.436(3) .
C20 C21 1.520(5) .
C20 N13 1.534(4) .
C20 H20 0.9900 .
C21 N14 1.432(3) .
C21 N16 1.506(3) .
C21 H21 0.9900 .
C22 O8 1.226(3) .
C22 N16 1.306(4) .
C22 N15 1.387(4) .
C23 N3 1.468(4) .
C23 N14 1.475(5) 10_565
C23 H23A 0.9800 .
C23 H23B 0.9800 .
C24 N16 1.457(5) 10_565
C24 N1 1.511(4) .
C24 H24A 0.9800 .
C24 H24B 0.9800 .
N14 C23 1.475(5) 10_565
N16 C24 1.457(5) 10_565
O4 Rb2 2.870(2) 10_565

loop_
_platon_squeeze_void_nr
_platon_squeeze_void_average_x
_platon_squeeze_void_average_y
_platon_squeeze_void_average_z
_platon_squeeze_void_volume
_platon_squeeze_void_count_electrons
_platon_squeeze_void_content
1 -0.046 -0.042 -0.001 7458 2918 ' '
2 0.000 0.500 0.000 356 155 ' '
3 0.167 0.333 0.333 358 153 ' '
4 0.167 0.833 0.333 358 154 ' '
5 -0.167 0.167 0.667 358 154 ' '
6 -0.167 0.667 0.667 358 153 ' '
7 0.333 0.167 0.667 358 155 ' '
8 0.500 1.000 1.000 356 153 ' '
9 0.500 0.500 0.000 356 154 ' '
10 0.667 0.833 0.333 358 155 ' '
